data_2014049
loop_
_publ_author_name
'Rekik, Walid'
'Na\"ili, Houcine'
'Mhiri, Tahar'

_publ_section_title
;
 Potassium gadolinium polyphosphate, KGd(PO~3~)~4~
;
_journal_issue 4
_journal_name_full 'Acta Crystallographica Section C'
_journal_page_first i50
_journal_page_last i52
_journal_paper_doi 10.1107/S0108270104004603
_journal_volume 60
_journal_year 2004
_chemical_formula_moiety 'Gd O12 P4, K'
_chemical_formula_sum 'Gd K O12 P4'
_chemical_formula_weight 512.23
_chemical_name_systematic ' Potassium gadolinium polyphosphate'
_space_group_IT_number 14
_symmetry_cell_setting monoclinic
_symmetry_space_group_name_Hall '-P 2yn'
_symmetry_space_group_name_H-M 'P 1 21/n 1'
_atom_sites_solution_primary heavy
_atom_sites_solution_secondary difmap
_cell_angle_alpha 90.00
_cell_angle_beta 105.940(10)
_cell_angle_gamma 90.00
_cell_formula_units_Z 4
_cell_length_a 10.412(2)
_cell_length_b 8.996(2)
_cell_length_c 10.836(2)
_cell_measurement_reflns_used 25
_cell_measurement_temperature 293(2)
_cell_measurement_theta_max 15
_cell_measurement_theta_min 11
_cell_volume 975.9(3)
_computing_cell_refinement 'CAD-4 Software'
_computing_data_collection 'CAD-4 Software (Enraf-Nonius, 1989)'
_computing_data_reduction 'MolEN (Fair, 1990)'
_computing_molecular_graphics 'DIAMOND (Larson, 1996)'
_computing_publication_material SHELXL97
_computing_structure_refinement 'SHELXL97 (Sheldrick, 1997)'
_computing_structure_solution 'SHELXS97 (Sheldrick, 1990)'
_diffrn_ambient_temperature 293(2)
_diffrn_measured_fraction_theta_full 1.000
_diffrn_measured_fraction_theta_max 1.000
_diffrn_measurement_device 'Enraf--Nonius CAD-4 diffractometer'
_diffrn_measurement_method \q/2\q
_diffrn_radiation_monochromator graphite
_diffrn_radiation_source 'fine-focus sealed tube'
_diffrn_radiation_type MoK\a
_diffrn_radiation_wavelength 0.71073
_diffrn_reflns_av_R_equivalents 0.0166
_diffrn_reflns_av_sigmaI/netI 0.0143
_diffrn_reflns_limit_h_max 13
_diffrn_reflns_limit_h_min 0
_diffrn_reflns_limit_k_max 11
_diffrn_reflns_limit_k_min 0
_diffrn_reflns_limit_l_max 13
_diffrn_reflns_limit_l_min -13
_diffrn_reflns_number 2233
_diffrn_reflns_theta_full 26.96
_diffrn_reflns_theta_max 26.96
_diffrn_reflns_theta_min 2.40
_diffrn_standards_decay_% 1.26
_diffrn_standards_interval_time 60
_diffrn_standards_number 2
_exptl_absorpt_coefficient_mu 7.943
_exptl_absorpt_correction_T_max .329
_exptl_absorpt_correction_T_min .149
_exptl_absorpt_correction_type empirical
_exptl_absorpt_process_details
;
\y scan (North et al., 1968)
;
_exptl_crystal_colour colourless
_exptl_crystal_density_diffrn 3.486
_exptl_crystal_description hexagonal
_exptl_crystal_F_000 956
_exptl_crystal_size_max 0.36
_exptl_crystal_size_mid 0.21
_exptl_crystal_size_min 0.14
_refine_diff_density_max 0.786
_refine_diff_density_min -1.079
_refine_ls_extinction_method none
_refine_ls_goodness_of_fit_ref 1.239
_refine_ls_matrix_type full
_refine_ls_number_parameters 164
_refine_ls_number_reflns 2119
_refine_ls_number_restraints 0
_refine_ls_restrained_S_all 1.239
_refine_ls_R_factor_all 0.0183
_refine_ls_R_factor_gt 0.0176
_refine_ls_shift/su_max 0.001
_refine_ls_shift/su_mean 0.000
_refine_ls_structure_factor_coef Fsqd
_refine_ls_weighting_details 'calc w=1/[\s^2^(Fo^2^)+(0.0187P)^2^+2.8091P] where P=(Fo^2^+2Fc^2^)/3'
_refine_ls_weighting_scheme calc
_refine_ls_wR_factor_gt 0.0455
_refine_ls_wR_factor_ref 0.0458
_reflns_number_gt 2058
_reflns_number_total 2119
_reflns_threshold_expression I>2\s(I)'
_cod_data_source_file sk1694.cif
_cod_data_source_block I
_cod_original_sg_symbol_H-M 'P 21/n'
_cod_original_formula_sum 'Gd1 K1 O12 P4'
_cod_database_code 2014049
_cod_database_fobs_code 2014049

loop_
_symmetry_equiv_pos_as_xyz
'x, y, z'
'-x+1/2, y+1/2, -z+1/2'
'-x, -y, -z'
'x-1/2, -y-1/2, z-1/2'

loop_
_atom_site_label
_atom_site_fract_x
_atom_site_fract_y
_atom_site_fract_z
_atom_site_U_iso_or_equiv
_atom_site_adp_type
_atom_site_calc_flag
_atom_site_refinement_flags
_atom_site_occupancy
_atom_site_disorder_group
_atom_site_type_symbol
Gd -0.000118(16) 0.228200(18) 0.815525(15) 0.00652(8) Uani d U 1 . Gd
K 0.29451(10) -0.42810(13) 1.04311(9) 0.0302(2) Uani d U 1 . K
P1 0.03972(9) -0.17043(9) 0.85859(8) 0.00733(18) Uani d U 1 . P
P2 0.25049(8) -0.02288(9) 0.76926(8) 0.00739(18) Uani d U 1 . P
P3 0.32330(9) 0.10578(10) 1.01953(8) 0.00760(17) Uani d U 1 . P
P4 0.35386(9) -0.09521(10) 1.23991(8) 0.00764(18) Uani d U 1 . P
OL14 -0.0236(3) -0.2920(3) 0.7506(2) 0.0119(5) Uani d U 1 . O
OL34 0.3311(3) -0.0502(3) 1.0933(2) 0.0129(5) Uani d U 1 . O
OE22 0.1455(2) 0.0883(3) 0.7080(2) 0.0113(5) Uani d U 1 . O
OL12 0.1840(2) -0.1543(3) 0.8323(2) 0.0114(5) Uani d U 1 . O
OE11 0.0645(3) -0.2387(3) 0.9883(3) 0.0131(5) Uani d U 1 . O
OE12 -0.0394(3) -0.0310(3) 0.8238(3) 0.0132(5) Uani d U 1 . O
OL23 0.3577(2) 0.0469(3) 0.8923(2) 0.0100(5) Uani d U 1 . O
OE21 0.3284(3) -0.0904(3) 0.6868(2) 0.0120(5) Uani d U 1 . O
OE31 0.4311(3) 0.2075(3) 1.0911(2) 0.0127(5) Uani d U 1 . O
OE32 0.1825(2) 0.1592(3) 0.9827(2) 0.0137(5) Uani d U 1 . O
OE41 0.2374(3) -0.1819(3) 1.2543(3) 0.0155(5) Uani d U 1 . O
OE42 0.3977(3) 0.0359(3) 1.3250(2) 0.0128(5) Uani d U 1 . O

loop_
_atom_site_aniso_label
_atom_site_aniso_U_11
_atom_site_aniso_U_22
_atom_site_aniso_U_33
_atom_site_aniso_U_12
_atom_site_aniso_U_13
_atom_site_aniso_U_23
Gd 0.00751(11) 0.00571(12) 0.00645(11) 0.00052(6) 0.00207(7) 0.00081(6)
K 0.0279(5) 0.0459(7) 0.0172(5) 0.0032(5) 0.0067(4) -0.0050(4)
P1 0.0088(4) 0.0056(4) 0.0081(4) -0.0006(3) 0.0031(3) -0.0002(3)
P2 0.0083(4) 0.0072(4) 0.0073(4) 0.0001(3) 0.0034(3) 0.0000(3)
P3 0.0086(4) 0.0080(4) 0.0059(4) -0.0004(3) 0.0011(3) 0.0004(3)
P4 0.0088(4) 0.0060(4) 0.0074(4) -0.0001(3) 0.0012(3) 0.0006(3)
OL14 0.0136(13) 0.0123(13) 0.0115(13) -0.0054(11) 0.0056(10) -0.0048(10)
OL34 0.0185(13) 0.0095(13) 0.0086(12) -0.0025(11) 0.0008(10) 0.0034(10)
OE22 0.0124(12) 0.0125(13) 0.0093(12) 0.0036(10) 0.0029(10) 0.0023(10)
OL12 0.0115(12) 0.0088(12) 0.0155(13) -0.0007(10) 0.0058(10) 0.0005(10)
OE11 0.0142(14) 0.0164(14) 0.0091(13) 0.0020(11) 0.0041(11) 0.0019(10)
OE12 0.0106(12) 0.0086(13) 0.0216(14) 0.0016(10) 0.0063(11) 0.0014(11)
OL23 0.0091(12) 0.0115(13) 0.0098(12) -0.0019(10) 0.0035(10) -0.0012(10)
OE21 0.0138(13) 0.0131(13) 0.0113(12) 0.0008(11) 0.0064(10) -0.0024(10)
OE31 0.0135(13) 0.0143(13) 0.0105(13) -0.0030(11) 0.0034(10) -0.0025(11)
OE32 0.0110(13) 0.0199(15) 0.0097(12) 0.0054(11) 0.0014(10) 0.0010(11)
OE41 0.0108(13) 0.0154(14) 0.0190(14) -0.0018(11) 0.0029(11) 0.0064(12)
OE42 0.0195(14) 0.0069(12) 0.0135(13) -0.0015(11) 0.0069(11) -0.0017(10)

loop_
_atom_type_symbol
_atom_type_description
_atom_type_scat_dispersion_real
_atom_type_scat_dispersion_imag
_atom_type_scat_source
Gd Gd -0.1653 3.9035 'International Tables Vol C Tables 4.2.6.8 and 6.1.1.4'
K K 0.2009 0.2494 'International Tables Vol C Tables 4.2.6.8 and 6.1.1.4'
O O 0.0106 0.0060 'International Tables Vol C Tables 4.2.6.8 and 6.1.1.4'
P P 0.1023 0.0942 'International Tables Vol C Tables 4.2.6.8 and 6.1.1.4'

loop_
_geom_angle_atom_site_label_1
_geom_angle_atom_site_label_2
_geom_angle_atom_site_label_3
_geom_angle_site_symmetry_1
_geom_angle_site_symmetry_3
_geom_angle
_geom_angle_publ_flag
OE32 Gd OE12 . . 79.65(9) no
OE32 Gd OE42 . 4_565 118.90(9) no
OE12 Gd OE42 . 4_565 141.97(9) no
OE32 Gd OE11 . 3_557 71.80(9) no
OE12 Gd OE11 . 3_557 84.94(9) no
OE42 Gd OE11 4_565 3_557 72.00(9) no
OE32 Gd OE31 . 4_565 143.55(9) no
OE12 Gd OE31 . 4_565 105.53(9) no
OE42 Gd OE31 4_565 4_565 79.49(9) no
OE11 Gd OE31 3_557 4_565 143.77(9) no
OE32 Gd OE41 . 3_557 138.34(9) no
OE12 Gd OE41 . 3_557 70.73(9) no
OE42 Gd OE41 4_565 3_557 74.75(9) no
OE11 Gd OE41 3_557 3_557 76.91(9) no
OE31 Gd OE41 4_565 3_557 74.34(9) no
OE32 Gd OE21 . 2_556 74.93(9) no
OE12 Gd OE21 . 2_556 142.80(9) no
OE42 Gd OE21 4_565 2_556 75.00(9) no
OE11 Gd OE21 3_557 2_556 111.63(9) no
OE31 Gd OE21 4_565 2_556 81.00(9) no
OE41 Gd OE21 3_557 2_556 143.79(9) no
OE32 Gd OE22 . . 75.92(9) no
OE12 Gd OE22 . . 69.81(9) no
OE42 Gd OE22 4_565 . 143.53(8) no
OE11 Gd OE22 3_557 . 141.97(8) no
OE31 Gd OE22 4_565 . 72.52(8) no
OE41 Gd OE22 3_557 . 117.91(9) no
OE21 Gd OE22 2_556 . 77.90(9) no
OE32 Gd K . 4 122.30(7) no
OE12 Gd K . 4 47.55(7) no
OE42 Gd K 4_565 4 117.47(7) no
OE11 Gd K 3_557 4 116.25(7) no
OE31 Gd K 4_565 4 58.96(7) no
OE41 Gd K 3_557 4 51.64(7) no
OE21 Gd K 2_556 4 132.05(6) no
OE22 Gd K . 4 66.31(6) no
OE32 Gd K . 3_557 110.74(7) no
OE12 Gd K . 3_557 104.87(6) no
OE42 Gd K 4_565 3_557 39.08(6) no
OE11 Gd K 3_557 3_557 41.32(6) no
OE31 Gd K 4_565 3_557 102.80(6) no
OE41 Gd K 3_557 3_557 53.12(7) no
OE21 Gd K 2_556 3_557 109.28(6) no
OE22 Gd K . 3_557 171.03(6) no
K Gd K 4 3_557 104.735(18) no
OE42 K OE11 2_547 . 59.81(8) no
OE42 K OE21 2_547 2_546 100.07(8) no
OE11 K OE21 . 2_546 88.54(8) no
OE42 K OE22 2_547 2_546 147.44(8) no
OE11 K OE22 . 2_546 98.93(8) no
OE21 K OE22 2_546 2_546 51.90(7) no
OE42 K OE12 2_547 4_656 76.49(8) no
OE11 K OE12 . 4_656 119.10(8) no
OE21 K OE12 2_546 4_656 142.42(8) no
OE22 K OE12 2_546 4_656 135.33(8) no
OE42 K OL14 2_547 4_656 94.68(8) no
OE11 K OL14 . 4_656 94.44(8) no
OE21 K OL14 2_546 4_656 164.35(8) no
OE22 K OL14 2_546 4_656 112.46(8) no
OE12 K OL14 4_656 4_656 46.86(7) no
OE42 K OE41 2_547 2_547 49.34(7) no
OE11 K OE41 . 2_547 108.87(8) no
OE21 K OE41 2_546 2_547 97.19(8) no
OE22 K OE41 2_546 2_547 138.04(8) no
OE12 K OE41 4_656 2_547 51.85(7) no
OL14 K OE41 4_656 2_547 96.37(7) no
OE42 K OL12 2_547 . 106.02(7) no
OE11 K OL12 . . 46.25(7) no
OE21 K OL12 2_546 . 78.09(7) no
OE22 K OL12 2_546 . 56.94(7) no
OE12 K OL12 4_656 . 139.26(8) no
OL14 K OL12 4_656 . 92.90(7) no
OE41 K OL12 2_547 . 154.22(7) no
OE42 K OE41 2_547 . 55.82(7) no
OE11 K OE41 . . 56.90(7) no
OE21 K OE41 2_546 . 143.97(8) no
OE22 K OE41 2_546 . 135.79(8) no
OE12 K OE41 4_656 . 64.00(7) no
OL14 K OE41 4_656 . 44.99(7) no
OE41 K OE41 2_547 . 86.15(3) no
OL12 K OE41 . . 83.54(7) no
OE42 K P2 2_547 2_546 124.17(7) no
OE11 K P2 . 2_546 93.67(6) no
OE21 K P2 2_546 2_546 25.82(5) no
OE22 K P2 2_546 2_546 26.08(5) no
OE12 K P2 4_656 2_546 147.20(6) no
OL14 K P2 4_656 2_546 138.53(6) no
OE41 K P2 2_547 2_546 119.05(6) no
OL12 K P2 . 2_546 64.93(5) no
OE41 K P2 . 2_546 147.60(6) no
OE42 K P4 2_547 2_547 24.28(5) no
OE11 K P4 . 2_547 84.06(6) no
OE21 K P4 2_546 2_547 101.04(6) no
OE22 K P4 2_546 2_547 152.37(6) no
OE12 K P4 4_656 2_547 61.01(5) no
OL14 K P4 4_656 2_547 94.55(6) no
OE41 K P4 2_547 2_547 25.15(5) no
OL12 K P4 . 2_547 130.19(6) no
OE41 K P4 . 2_547 68.30(5) no
P2 K P4 2_546 2_547 126.74(4) no
OE42 K P4 2_547 . 79.89(6) no
OE11 K P4 . . 68.21(6) no
OE21 K P4 2_546 . 153.35(7) no
OE22 K P4 2_546 . 117.03(6) no
OE12 K P4 4_656 . 63.87(5) no
OL14 K P4 4_656 . 26.30(5) no
OE41 K P4 2_547 . 102.44(6) no
OL12 K P4 . . 76.39(5) no
OE41 K P4 . . 24.15(5) no
P2 K P4 2_546 . 138.37(4) no
P4 K P4 2_547 . 89.71(3) no
OE11 P1 OE12 . . 121.70(15) yes
OE11 P1 OL14 . . 109.69(15) yes
OE12 P1 OL14 . . 107.54(15) yes
OE11 P1 OL12 . . 106.00(15) yes
OE12 P1 OL12 . . 110.92(14) yes
OL14 P1 OL12 . . 98.54(14) yes
OE11 P1 K . . 46.71(11) no
OE12 P1 K . . 159.15(11) no
OL14 P1 K . . 93.29(11) no
OL12 P1 K . . 65.42(10) no
OE11 P1 K . 4 148.39(11) no
OE12 P1 K . 4 51.93(11) no
OL14 P1 K . 4 57.22(10) no
OL12 P1 K . 4 104.52(10) no
K P1 K . 4 148.25(3) no
OE21 P2 OE22 . . 117.25(15) yes
OE21 P2 OL23 . . 106.70(14) yes
OE22 P2 OL23 . . 111.23(14) yes
OE21 P2 OL12 . . 108.82(14) yes
OE22 P2 OL12 . . 109.34(14) yes
OL23 P2 OL12 . . 102.44(13) yes
OE21 P2 K . 2_556 56.88(11) no
OE22 P2 K . 2_556 60.39(10) no
OL23 P2 K . 2_556 126.95(10) no
OL12 P2 K . 2_556 130.39(10) no
OE32 P3 OE31 . . 119.15(16) yes
OE32 P3 OL23 . . 108.14(14) yes
OE31 P3 OL23 . . 109.61(14) yes
OE32 P3 OL34 . . 109.08(15) yes
OE31 P3 OL34 . . 110.44(15) yes
OL23 P3 OL34 . . 98.41(14) yes
OE41 P4 OE42 . . 118.09(16) yes
OE41 P4 OL34 . . 109.65(15) yes
OE42 P4 OL34 . . 110.64(15) yes
OE41 P4 OL14 . 4_656 108.38(15) yes
OE42 P4 OL14 . 4_656 110.65(15) yes
OL34 P4 OL14 . 4_656 97.45(14) yes
OE41 P4 K . 2_557 68.29(12) no
OE42 P4 K . 2_557 50.10(10) no
OL34 P4 K . 2_557 126.21(11) no
OL14 P4 K 4_656 2_557 135.42(10) no
OE41 P4 K . . 67.44(12) no
OE42 P4 K . . 172.26(11) no
OL34 P4 K . . 70.67(10) no
OL14 P4 K 4_656 . 61.70(10) no
K P4 K 2_557 . 135.73(3) no
P1 OL14 P4 . 4 129.86(17) yes
P1 OL14 K . 4 97.81(12) no
P4 OL14 K 4 4 92.00(12) no
P4 OL34 P3 . . 133.77(18) yes
P2 OE22 Gd . . 126.48(14) no
P2 OE22 K . 2_556 93.53(12) no
Gd OE22 K . 2_556 139.87(10) no
P1 OL12 P2 . . 132.11(17) yes
P1 OL12 K . . 88.59(10) no
P2 OL12 K . . 136.22(13) no
P1 OE11 Gd . 3_557 143.24(16) no
P1 OE11 K . . 111.05(14) no
Gd OE11 K 3_557 . 105.11(9) no
P1 OE12 Gd . . 138.33(15) no
P1 OE12 K . 4 105.67(13) no
Gd OE12 K . 4 97.80(9) no
P3 OL23 P2 . . 124.84(16) yes
P2 OE21 Gd . 2_546 143.49(16) no
P2 OE21 K . 2_556 97.30(12) no
Gd OE21 K 2_546 2_556 119.20(10) no
P3 OE31 Gd . 4_666 130.20(15) no
P3 OE32 Gd . . 146.13(16) no
P4 OE41 Gd . 3_557 148.49(16) no
P4 OE41 K . 2_557 86.55(13) no
Gd OE41 K 3_557 2_557 92.71(9) no
P4 OE41 K . . 88.41(12) no
Gd OE41 K 3_557 . 91.72(9) no
K OE41 K 2_557 . 174.96(9) no
P4 OE42 Gd . 4_666 137.85(15) no
P4 OE42 K . 2_557 105.62(13) no
Gd OE42 K 4_666 2_557 108.11(9) no

loop_
_geom_bond_atom_site_label_1
_geom_bond_atom_site_label_2
_geom_bond_site_symmetry_2
_geom_bond_distance
_geom_bond_publ_flag
Gd OE32 . 2.322(3) yes
Gd OE12 . 2.373(3) yes
Gd OE42 4_565 2.389(3) yes
Gd OE11 3_557 2.400(3) yes
Gd OE31 4_565 2.409(3) yes
Gd OE41 3_557 2.413(3) yes
Gd OE21 2_556 2.426(3) yes
Gd OE22 . 2.492(3) yes
Gd K 4 4.1361(13) no
Gd K 3_557 4.1899(12) no
K OE42 2_547 2.779(3) yes
K OE11 . 2.865(3) yes
K OE21 2_546 2.867(3) yes
K OE22 2_546 2.958(3) yes
K OE12 4_656 3.081(3) yes
K OL14 4_656 3.198(3) yes
K OE41 2_547 3.247(3) yes
K OL12 . 3.342(3) yes
K OE41 . 3.353(3) yes
K P2 2_546 3.3959(14) no
K P4 2_547 3.4885(15) no
K P4 . 3.6296(15) no
P1 OE11 . 1.490(3) yes
P1 OE12 . 1.491(3) yes
P1 OL14 . 1.605(3) yes
P1 OL12 . 1.610(3) yes
P1 K 4 3.7679(15) no
P2 OE21 . 1.491(3) yes
P2 OE22 . 1.496(3) yes
P2 OL23 . 1.613(3) yes
P2 OL12 . 1.614(3) yes
P2 K 2_556 3.3959(14) no
P3 OE32 . 1.489(3) yes
P3 OE31 . 1.490(3) yes
P3 OL23 . 1.606(3) yes
P3 OL34 . 1.606(3) yes
P4 OE41 . 1.485(3) yes
P4 OE42 . 1.489(3) yes
P4 OL34 . 1.593(3) yes
P4 OL14 4_656 1.609(3) yes
P4 K 2_557 3.4885(14) no
OL14 P4 4 1.609(3) no
OL14 K 4 3.198(3) no
OE22 K 2_556 2.958(3) no
OE11 Gd 3_557 2.400(3) no
OE12 K 4 3.081(3) no
OE21 Gd 2_546 2.426(3) no
OE21 K 2_556 2.867(3) no
OE31 Gd 4_666 2.409(3) no
OE41 Gd 3_557 2.413(3) no
OE41 K 2_557 3.247(3) no
OE42 Gd 4_666 2.389(3) no
OE42 K 2_557 2.779(3) no
